data_7124469
loop_
_publ_author_name
'Xu, Pengfei'
'Qiu, Qianqian'
'Ye, Xinru'
'Wei, Mengru'
'Xi, Wenbin'
'Feng, Hui'
'Qian, Zhaosheng'

_publ_section_title
;
 Halogenated Tetraphenylethene with Enhanced Aggregation-Induced Emission:
 Anomalous Anti-Heavy-Atom Effect and Self-Reversible Mechanochromism
;
_journal_name_full 'Chemical Communications'
_journal_paper_doi 10.1039/C9CC07045A
_journal_year 2019
_chemical_formula_moiety 'C26 H16 I4, 1.5(H4 O2)'
_chemical_formula_sum 'C26 H22 I4 O3'
_chemical_formula_weight 890.03
_chemical_name_common Tetraiodophenylethene
_space_group_crystal_system orthorhombic
_space_group_IT_number 19
_space_group_name_Hall 'P 2ac 2ab'
_space_group_name_H-M_alt 'P 21 21 21'
_atom_sites_solution_hydrogens mixed
_audit_creation_date 2019-11-11
_audit_creation_method
;
Olex2 1.2
(compiled 2018.05.29 svn.r3508 for OlexSys, GUI svn.r5506)
;
_audit_update_record
;
2019-11-11 deposited with the CCDC.	2019-11-12 downloaded from the CCDC.
;
_cell_angle_alpha 90
_cell_angle_beta 90
_cell_angle_gamma 90
_cell_formula_units_Z 4
_cell_length_a 9.6191(5)
_cell_length_b 17.2316(6)
_cell_length_c 18.9386(8)
_cell_measurement_reflns_used 9902
_cell_measurement_temperature 273(2)
_cell_measurement_theta_max 29.17
_cell_measurement_theta_min 2.37
_cell_volume 3139.1(2)
_computing_cell_refinement 'SAINT V8.38A (?, 2016)'
_computing_data_collection 'SAINT V8.38A (?, 2016)'
_computing_data_reduction 'SAINT V8.38A (?, 2016)'
_computing_molecular_graphics 'Olex2 (Dolomanov et al., 2009)'
_computing_publication_material 'Olex2 (Dolomanov et al., 2009)'
_computing_structure_refinement 'XL (Sheldrick, 2008)'
_computing_structure_solution 'XS (Sheldrick, 2008)'
_diffrn_ambient_temperature 273.15
_diffrn_measured_fraction_theta_full 0.975
_diffrn_measured_fraction_theta_max 0.965
_diffrn_measurement_device_type 'CCD area detector'
_diffrn_measurement_method 'phi and omega scans'
_diffrn_radiation_type MoK\a
_diffrn_radiation_wavelength 0.71073
_diffrn_reflns_av_R_equivalents 0.0280
_diffrn_reflns_av_unetI/netI 0.0268
_diffrn_reflns_Laue_measured_fraction_full 0.975
_diffrn_reflns_Laue_measured_fraction_max 0.965
_diffrn_reflns_limit_h_max 13
_diffrn_reflns_limit_h_min -12
_diffrn_reflns_limit_k_max 23
_diffrn_reflns_limit_k_min -23
_diffrn_reflns_limit_l_max 23
_diffrn_reflns_limit_l_min -26
_diffrn_reflns_number 33612
_diffrn_reflns_point_group_measured_fraction_full 0.979
_diffrn_reflns_point_group_measured_fraction_max 0.950
_diffrn_reflns_theta_full 25.242
_diffrn_reflns_theta_max 30.220
_diffrn_reflns_theta_min 2.364
_exptl_absorpt_coefficient_mu 3.992
_exptl_absorpt_correction_T_max 0.746
_exptl_absorpt_correction_T_min 0.463
_exptl_absorpt_correction_type integration
_exptl_crystal_colour colourless
_exptl_crystal_colour_primary colourless
_exptl_crystal_density_diffrn 1.883
_exptl_crystal_description block
_exptl_crystal_F_000 1656
_exptl_crystal_size_max 0.34
_exptl_crystal_size_mid 0.17
_exptl_crystal_size_min 0.12
_refine_diff_density_max 0.841
_refine_diff_density_min -0.598
_refine_diff_density_rms 0.083
_refine_ls_abs_structure_details
;
 Flack x determined using 2427 quotients [(I+)-(I-)]/[(I+)+(I-)]
 (Parsons, Flack and Wagner, Acta Cryst. B69 (2013) 249-259).
;
_refine_ls_abs_structure_Flack 0.011(10)
_refine_ls_extinction_method none
_refine_ls_goodness_of_fit_ref 1.064
_refine_ls_hydrogen_treatment constr
_refine_ls_matrix_type full
_refine_ls_number_parameters 301
_refine_ls_number_reflns 8873
_refine_ls_number_restraints 0
_refine_ls_restrained_S_all 1.064
_refine_ls_R_factor_all 0.0597
_refine_ls_R_factor_gt 0.0432
_refine_ls_shift/su_max 4.761
_refine_ls_shift/su_mean 0.309
_refine_ls_structure_factor_coef Fsqd
_refine_ls_weighting_details 'w=1/[\s^2^(Fo^2^)+(0.0702P)^2^+1.6720P] where P=(Fo^2^+2Fc^2^)/3'
_refine_ls_weighting_scheme calc
_refine_ls_wR_factor_gt 0.1246
_refine_ls_wR_factor_ref 0.1342
_reflns_Friedel_coverage 0.775
_reflns_Friedel_fraction_full 0.985
_reflns_Friedel_fraction_max 0.932
_reflns_number_gt 6654
_reflns_number_total 8873
_reflns_threshold_expression 'I > 2\s(I)'
_cod_data_source_file c9cc07045a4.cif
_cod_data_source_block tpe-i_sqd
_cod_database_code 7124469
_shelx_shelxl_version_number 2014/7
_shelx_space_group_comment
;
The symmetry employed for this shelxl refinement is uniquely defined
by the following loop, which should always be used as a source of
symmetry information in preference to the above space-group names.
They are only intended as comments.
;
_shelx_estimated_absorpt_t_max 0.746
_shelx_estimated_absorpt_t_min 0.463
_olex2_refinement_description
;
1. Fixed Uiso
 At 1.2 times of:
  All C(H) groups
 At 1.5 times of:
  All O(H,H) groups
2. Others
 Fixed Sof: I1A(0.5) I1B(0.5)
3.a Free rotating group:
 O1(H1A,H1B), O2(H2A,H2B), O3(H3A,H3B)
3.b Aromatic/amide H refined with riding coordinates:
 C4BA(H4BA), C4(H4), C5(H5), C7(H7), C9(H9), C10(H10), C12(H12), C13(H13),
 C15(H15), C16(H16), C18(H18), C19(H19), C21(H21), C22(H22), C24(H24), C25(H25)
;
_olex2_submission_special_instructions 'No special instructions were received'

loop_
_space_group_symop_operation_xyz
'x, y, z'
'-x+1/2, -y, z+1/2'
'x+1/2, -y+1/2, -z'
'-x, y+1/2, -z+1/2'

loop_
_atom_site_label
_atom_site_type_symbol
_atom_site_fract_x
_atom_site_fract_y
_atom_site_fract_z
_atom_site_U_iso_or_equiv
_atom_site_adp_type
_atom_site_occupancy
_atom_site_site_symmetry_order
_atom_site_calc_flag
_atom_site_refinement_flags_posn
_atom_site_refinement_flags_occupancy
I1A I 0.0570(4) -0.4504(3) -0.6612(2) 0.0912(8) Uani 0.5 1 d . P
I1B I 0.1142(6) -0.4535(3) -0.6702(2) 0.1319(18) Uani 0.5 1 d . P
I2 I -0.02295(7) -0.00304(3) -1.04651(3) 0.07413(18) Uani 1 1 d . .
I3 I -0.30010(12) -0.32048(7) -1.33880(4) 0.1229(4) Uani 1 1 d . .
I4 I -0.02094(8) -0.78394(3) -1.00120(4) 0.0825(2) Uani 1 1 d . .
C1 C -0.0359(7) -0.3672(3) -0.9862(3) 0.0483(13) Uani 1 1 d . .
C4BA C 0.1114(10) -0.3616(5) -0.8781(4) 0.068(2) Uani 1 1 d . .
H4BA H 0.1729 -0.3296 -0.9024 0.082 Uiso 1 1 calc R .
C2 C -0.0660(7) -0.4181(4) -1.0382(4) 0.0504(14) Uani 1 1 d . .
C3 C -0.0045(8) -0.3906(4) -0.9131(3) 0.0548(16) Uani 1 1 d . .
C4 C -0.0909(10) -0.4398(4) -0.8753(4) 0.0645(19) Uani 1 1 d . .
H4 H -0.1677 -0.4610 -0.8980 0.077 Uiso 1 1 calc R .
C5 C -0.0684(13) -0.4587(5) -0.8056(5) 0.079(3) Uani 1 1 d . .
H5 H -0.1288 -0.4915 -0.7817 0.095 Uiso 1 1 calc R .
C6 C 0.0452(13) -0.4279(5) -0.7726(4) 0.080(3) Uani 1 1 d . .
C7 C 0.1378(12) -0.3788(5) -0.8085(5) 0.084(3) Uani 1 1 d . .
H7 H 0.2153 -0.3584 -0.7857 0.101 Uiso 1 1 calc R .
C8 C -0.0331(7) -0.2816(3) -1.0003(3) 0.0461(11) Uani 1 1 d . .
C9 C 0.0383(8) -0.2515(4) -1.0583(4) 0.0538(15) Uani 1 1 d . .
H9 H 0.0842 -0.2851 -1.0889 0.065 Uiso 1 1 calc R .
C10 C 0.0418(9) -0.1717(4) -1.0709(4) 0.0596(17) Uani 1 1 d . .
H10 H 0.0893 -0.1519 -1.1097 0.071 Uiso 1 1 calc R .
C11 C -0.0265(8) -0.1226(4) -1.0249(4) 0.0547(15) Uani 1 1 d . .
C12 C -0.0952(9) -0.1502(4) -0.9669(4) 0.0564(16) Uani 1 1 d . .
H12 H -0.1408 -0.1163 -0.9364 0.068 Uiso 1 1 calc R .
C13 C -0.0959(8) -0.2299(4) -0.9538(3) 0.0520(14) Uani 1 1 d . .
H13 H -0.1391 -0.2488 -0.9134 0.062 Uiso 1 1 calc R .
C14 C -0.0535(7) -0.5045(4) -1.0296(3) 0.0498(13) Uani 1 1 d . .
C15 C 0.0684(8) -0.5372(4) -1.0027(5) 0.0641(18) Uani 1 1 d . .
H15 H 0.1417 -0.5054 -0.9889 0.077 Uiso 1 1 calc R .
C16 C 0.0797(9) -0.6168(4) -0.9968(5) 0.0657(18) Uani 1 1 d . .
H16 H 0.1613 -0.6391 -0.9799 0.079 Uiso 1 1 calc R .
C17 C -0.0323(9) -0.6635(3) -1.0163(3) 0.0550(15) Uani 1 1 d . .
C18 C -0.1516(8) -0.6313(4) -1.0427(4) 0.0589(16) Uani 1 1 d . .
H18 H -0.2257 -0.6630 -1.0553 0.071 Uiso 1 1 calc R .
C19 C -0.1625(7) -0.5522(4) -1.0505(4) 0.0533(14) Uani 1 1 d . .
H19 H -0.2427 -0.5307 -1.0698 0.064 Uiso 1 1 calc R .
C20 C -0.1215(7) -0.3951(4) -1.1085(3) 0.0495(13) Uani 1 1 d . .
C21 C -0.0555(9) -0.4195(5) -1.1686(4) 0.0652(19) Uani 1 1 d . .
H21 H 0.0228 -0.4509 -1.1652 0.078 Uiso 1 1 calc R .
C22 C -0.1060(13) -0.3973(6) -1.2359(4) 0.081(3) Uani 1 1 d . .
H22 H -0.0585 -0.4116 -1.2767 0.097 Uiso 1 1 calc R .
C23 C -0.2247(10) -0.3546(5) -1.2401(4) 0.067(2) Uani 1 1 d . .
C24 C -0.2958(10) -0.3317(5) -1.1799(4) 0.0654(19) Uani 1 1 d . .
H24 H -0.3782 -0.3038 -1.1836 0.078 Uiso 1 1 calc R .
C25 C -0.2422(9) -0.3511(5) -1.1141(4) 0.0599(17) Uani 1 1 d . .
H25 H -0.2876 -0.3346 -1.0735 0.072 Uiso 1 1 calc R .
O1 O -0.206(3) -0.7374(13) -1.1974(11) 0.206(7) Uiso 1 1 d . .
H1A H -0.1956 -0.7665 -1.1615 0.309 Uiso 1 1 d G .
H1B H -0.1786 -0.7612 -1.2341 0.309 Uiso 1 1 d G .
O2 O -0.052(5) -0.6605(16) -1.2305(18) 0.292(12) Uiso 1 1 d . .
H2A H -0.0006 -0.6843 -1.2601 0.437 Uiso 1 1 d G .
H2B H -0.0113 -0.6189 -1.2177 0.437 Uiso 1 1 d G .
O3 O -0.256(2) -0.2037(16) -0.7966(13) 0.231(9) Uiso 1 1 d . .
H3A H -0.1832 -0.2305 -0.8040 0.347 Uiso 1 1 d G .
H3B H -0.2382 -0.1685 -0.7665 0.347 Uiso 1 1 d G .

loop_
_atom_site_aniso_label
_atom_site_aniso_U_11
_atom_site_aniso_U_22
_atom_site_aniso_U_33
_atom_site_aniso_U_23
_atom_site_aniso_U_13
_atom_site_aniso_U_12
I1A 0.136(2) 0.0934(13) 0.0446(9) 0.0095(7) -0.0021(10) 0.0047(13)
I1B 0.238(5) 0.1097(16) 0.0479(12) 0.0170(10) -0.016(2) 0.043(3)
I2 0.0919(4) 0.0456(2) 0.0849(3) 0.0053(2) -0.0033(3) -0.0017(2)
I3 0.1496(8) 0.1585(8) 0.0605(4) 0.0380(4) -0.0347(5) -0.0354(6)
I4 0.1012(4) 0.0475(2) 0.0987(4) 0.0028(2) 0.0040(4) 0.0086(2)
C1 0.057(3) 0.047(3) 0.041(3) -0.001(2) -0.004(3) 0.001(3)
C4BA 0.075(5) 0.068(4) 0.061(4) 0.005(3) -0.019(4) -0.011(4)
C2 0.056(4) 0.046(3) 0.050(3) -0.004(2) 0.003(3) 0.001(3)
C3 0.074(5) 0.045(3) 0.045(3) -0.001(2) -0.002(3) 0.001(3)
C4 0.081(5) 0.058(4) 0.055(4) 0.004(3) 0.001(4) -0.010(4)
C5 0.117(8) 0.062(4) 0.057(4) 0.011(3) 0.001(5) -0.007(5)
C6 0.134(8) 0.059(4) 0.046(3) 0.011(3) -0.007(4) 0.008(5)
C7 0.107(7) 0.075(5) 0.071(5) -0.006(4) -0.043(5) -0.005(5)
C8 0.055(3) 0.041(2) 0.043(3) 0.000(2) -0.002(3) -0.001(2)
C9 0.065(4) 0.049(3) 0.048(3) -0.003(2) 0.006(3) 0.001(3)
C10 0.074(5) 0.056(3) 0.049(3) 0.006(3) 0.004(3) -0.007(3)
C11 0.061(4) 0.040(3) 0.063(4) -0.002(2) -0.011(3) -0.003(3)
C12 0.070(4) 0.051(3) 0.048(3) -0.008(3) 0.007(3) 0.008(3)
C13 0.065(4) 0.051(3) 0.040(3) -0.001(2) 0.002(3) -0.002(3)
C14 0.058(4) 0.048(3) 0.043(3) -0.004(2) -0.003(2) 0.003(3)
C15 0.052(4) 0.054(3) 0.086(5) -0.009(4) -0.015(4) 0.002(3)
C16 0.061(4) 0.060(4) 0.077(5) -0.003(4) -0.005(4) 0.013(3)
C17 0.075(4) 0.042(3) 0.048(3) -0.005(2) 0.007(3) 0.005(3)
C18 0.058(4) 0.052(3) 0.067(4) -0.008(3) 0.003(3) -0.005(3)
C19 0.051(4) 0.051(3) 0.058(4) 0.000(3) -0.008(3) 0.001(3)
C20 0.057(4) 0.046(3) 0.046(3) 0.000(2) -0.003(3) -0.002(3)
C21 0.073(5) 0.076(5) 0.047(3) -0.008(3) 0.001(3) 0.009(4)
C22 0.105(8) 0.097(6) 0.040(3) -0.004(4) 0.012(4) -0.014(6)
C23 0.092(6) 0.069(4) 0.038(3) 0.007(3) -0.017(3) -0.004(4)
C24 0.074(5) 0.060(4) 0.062(4) 0.006(3) -0.009(4) 0.009(4)
C25 0.071(5) 0.062(4) 0.047(3) -0.005(3) 0.000(3) 0.007(3)

loop_
_atom_type_symbol
_atom_type_description
_atom_type_scat_dispersion_real
_atom_type_scat_dispersion_imag
_atom_type_scat_source
C C 0.0033 0.0016 'International Tables Vol C Tables 4.2.6.8 and 6.1.1.4'
H H 0.0000 0.0000 'International Tables Vol C Tables 4.2.6.8 and 6.1.1.4'
I I -0.4742 1.8119 'International Tables Vol C Tables 4.2.6.8 and 6.1.1.4'
O O 0.0106 0.0060 'International Tables Vol C Tables 4.2.6.8 and 6.1.1.4'

loop_
_geom_angle_atom_site_label_1
_geom_angle_atom_site_label_2
_geom_angle_atom_site_label_3
_geom_angle
I1B I1A C6 77.3(8)
I1A I1B C6 87.1(9)
C2 C1 C3 123.4(6)
C2 C1 C8 120.9(6)
C3 C1 C8 115.7(5)
C3 C4BA H4BA 119.1
C7 C4BA H4BA 119.0
C7 C4BA C3 121.9(9)
C1 C2 C14 123.2(6)
C1 C2 C20 123.8(6)
C20 C2 C14 112.9(5)
C4BA C3 C1 120.9(7)
C4 C3 C1 122.1(7)
C4 C3 C4BA 117.0(7)
C3 C4 H4 118.4
C5 C4 C3 123.1(9)
C5 C4 H4 118.5
C4 C5 H5 120.9
C6 C5 C4 118.2(9)
C6 C5 H5 120.8
I1B C6 I1A 15.59(19)
C5 C6 I1A 115.0(7)
C5 C6 I1B 126.5(7)
C5 C6 C7 121.3(7)
C7 C6 I1A 123.4(7)
C7 C6 I1B 111.9(8)
C4BA C7 C6 118.5(9)
C4BA C7 H7 120.8
C6 C7 H7 120.7
C9 C8 C1 121.0(5)
C9 C8 C13 118.3(5)
C13 C8 C1 120.6(6)
C8 C9 H9 119.6
C8 C9 C10 120.8(6)
C10 C9 H9 119.6
C9 C10 H10 120.3
C11 C10 C9 119.0(7)
C11 C10 H10 120.7
C10 C11 I2 118.1(5)
C12 C11 I2 120.4(5)
C12 C11 C10 121.5(6)
C11 C12 H12 120.4
C11 C12 C13 119.2(6)
C13 C12 H12 120.4
C8 C13 C12 121.1(6)
C8 C13 H13 119.4
C12 C13 H13 119.5
C15 C14 C2 120.4(6)
C19 C14 C2 119.6(6)
C19 C14 C15 119.9(6)
C14 C15 H15 120.2
C16 C15 C14 119.7(7)
C16 C15 H15 120.1
C15 C16 H16 120.4
C15 C16 C17 119.4(7)
C17 C16 H16 120.2
C16 C17 I4 119.6(6)
C18 C17 I4 119.7(5)
C18 C17 C16 120.6(6)
C17 C18 H18 119.7
C17 C18 C19 120.4(7)
C19 C18 H18 119.9
C14 C19 H19 120.2
C18 C19 C14 119.8(7)
C18 C19 H19 120.0
C21 C20 C2 119.7(6)
C21 C20 C25 119.4(6)
C25 C20 C2 120.8(6)
C20 C21 H21 119.8
C20 C21 C22 120.4(8)
C22 C21 H21 119.8
C21 C22 H22 120.6
C23 C22 C21 119.1(8)
C23 C22 H22 120.4
C22 C23 I3 119.7(6)
C22 C23 C24 121.4(7)
C24 C23 I3 118.9(7)
C23 C24 H24 120.4
C23 C24 C25 119.0(8)
C25 C24 H24 120.5
C20 C25 C24 120.6(7)
C20 C25 H25 119.9
C24 C25 H25 119.5
H1A O1 H1B 109.4
H2A O2 H2B 109.5
H3A O3 H3B 109.5

loop_
_geom_bond_atom_site_label_1
_geom_bond_atom_site_label_2
_geom_bond_distance
I1A I1B 0.578(6)
I1A C6 2.148(8)
I1B C6 2.098(9)
I2 C11 2.100(6)
I3 C23 2.090(7)
I4 C17 2.097(6)
C1 C2 1.350(9)
C1 C3 1.473(9)
C1 C8 1.499(8)
C4BA H4BA 0.9300
C4BA C3 1.391(11)
C4BA C7 1.374(12)
C2 C14 1.503(9)
C2 C20 1.489(9)
C3 C4 1.387(11)
C4 H4 0.9300
C4 C5 1.375(11)
C5 H5 0.9300
C5 C6 1.365(16)
C6 C7 1.404(16)
C7 H7 0.9300
C8 C9 1.395(9)
C8 C13 1.390(9)
C9 H9 0.9300
C9 C10 1.397(9)
C10 H10 0.9300
C10 C11 1.380(11)
C11 C12 1.369(10)
C12 H12 0.9300
C12 C13 1.395(10)
C13 H13 0.9300
C14 C15 1.397(10)
C14 C19 1.390(10)
C15 H15 0.9300
C15 C16 1.382(10)
C16 H16 0.9300
C16 C17 1.395(12)
C17 C18 1.369(11)
C18 H18 0.9300
C18 C19 1.374(10)
C19 H19 0.9300
C20 C21 1.369(10)
C20 C25 1.391(11)
C21 H21 0.9300
C21 C22 1.418(12)
C22 H22 0.9300
C22 C23 1.360(15)
C23 C24 1.387(13)
C24 H24 0.9300
C24 C25 1.389(11)
C25 H25 0.9300
O1 H1A 0.8504
O1 H1B 0.8499
O2 H2A 0.8496
O2 H2B 0.8500
O3 H3A 0.8499
O3 H3B 0.8503

loop_
_geom_torsion_atom_site_label_1
_geom_torsion_atom_site_label_2
_geom_torsion_atom_site_label_3
_geom_torsion_atom_site_label_4
_geom_torsion
I1A C6 C7 C4BA -172.7(8)
I1B C6 C7 C4BA 175.3(8)
I2 C11 C12 C13 180.0(6)
I3 C23 C24 C25 -176.9(6)
I4 C17 C18 C19 177.7(6)
C1 C2 C14 C15 -50.3(10)
C1 C2 C14 C19 131.6(8)
C1 C2 C20 C21 126.6(8)
C1 C2 C20 C25 -55.5(10)
C1 C3 C4 C5 -175.9(8)
C1 C8 C9 C10 -179.4(7)
C1 C8 C13 C12 -179.3(7)
C4BA C3 C4 C5 1.7(13)
C2 C1 C3 C4BA 131.1(8)
C2 C1 C3 C4 -51.4(11)
C2 C1 C8 C9 -48.2(10)
C2 C1 C8 C13 135.1(7)
C2 C14 C15 C16 -178.4(8)
C2 C14 C19 C18 -179.9(7)
C2 C20 C21 C22 -179.1(8)
C2 C20 C25 C24 -178.1(7)
C3 C1 C2 C14 -7.9(12)
C3 C1 C2 C20 169.0(7)
C3 C1 C8 C9 132.0(7)
C3 C1 C8 C13 -44.7(9)
C3 C4BA C7 C6 0.8(15)
C3 C4 C5 C6 -0.5(15)
C4 C5 C6 I1A 173.2(7)
C4 C5 C6 I1B -174.6(7)
C4 C5 C6 C7 -0.6(15)
C5 C6 C7 C4BA 0.5(16)
C7 C4BA C3 C1 175.8(8)
C7 C4BA C3 C4 -1.8(13)
C8 C1 C2 C14 172.3(6)
C8 C1 C2 C20 -10.8(11)
C8 C1 C3 C4BA -49.1(10)
C8 C1 C3 C4 128.4(7)
C8 C9 C10 C11 0.2(12)
C9 C8 C13 C12 3.9(11)
C9 C10 C11 I2 -178.7(6)
C9 C10 C11 C12 1.1(12)
C10 C11 C12 C13 0.1(12)
C11 C12 C13 C8 -2.7(11)
C13 C8 C9 C10 -2.6(11)
C14 C2 C20 C21 -56.2(9)
C14 C2 C20 C25 121.7(7)
C14 C15 C16 C17 -1.4(13)
C15 C14 C19 C18 2.0(11)
C15 C16 C17 I4 -176.0(7)
C15 C16 C17 C18 1.4(12)
C16 C17 C18 C19 0.3(12)
C17 C18 C19 C14 -2.0(11)
C19 C14 C15 C16 -0.3(12)
C20 C2 C14 C15 132.6(7)
C20 C2 C14 C19 -45.6(9)
C20 C21 C22 C23 -3.3(14)
C21 C20 C25 C24 -0.2(12)
C21 C22 C23 I3 179.6(7)
C21 C22 C23 C24 0.9(14)
C22 C23 C24 C25 1.8(13)
C23 C24 C25 C20 -2.1(12)
C25 C20 C21 C22 3.0(12)
